data_4307689
loop_
_publ_author_name
'Luciano Cuesta'
'Miguel A. Huertos'
'Dolores Morales'
'Julio P\'erez'
'Luc\'ia Riera'
'V\'ictor Riera'
'Daniel Miguel'
'Amador Men\'endez-Vel\'azquez'
'Santiago Garc\'ia-Granda'

_publ_contact_author
;    JULIO PEREZ
     Departamento de Quimica Organica e Inorganica 
     IUQOEM - Facultad de Quimica
     Universidad de Oviedo-CSIC
     C/ Julian Claveria s/n
     33006 Oviedo  (ASTURIAS)
     SPAIN
;
_publ_contact_author_email japm@sauron.quimica.uniovi.es
_publ_contact_author_fax +34-85-103446
_publ_contact_author_phone +34-85-102985
_publ_section_title
;
Synthesis, Structure, and Reactivity of Mononuclear Re(I) Oximato Complexes
;
_journal_name_full 'Inorganic Chemistry'
_journal_page_first 2836
_journal_page_last 2845
_journal_paper_doi 10.1021/ic062168c
_journal_volume 46
_journal_year 2007
_chemical_formula_sum 'C22 H16 N3 O7 Re'
_chemical_formula_weight 620.58
_chemical_name_systematic
; 
 ? 
;
_space_group_IT_number 15
_symmetry_cell_setting monoclinic
_symmetry_space_group_name_Hall '-C 2yc'
_symmetry_space_group_name_H-M 'C 1 2/c 1'
_atom_sites_solution_hydrogens geom
_atom_sites_solution_primary direct
_atom_sites_solution_secondary difmap
_audit_creation_method SHELXL-97
_cell_angle_alpha 90.00
_cell_angle_beta 129.629(7)
_cell_angle_gamma 90.00
_cell_formula_units_Z 8
_cell_length_a 28.471(14)
_cell_length_b 10.101(5)
_cell_length_c 20.223(10)
_cell_measurement_temperature 296(2)
_cell_volume 4479(4)
_computing_cell_refinement 'Bruker SMART'
_computing_data_collection 'Bruker SMART'
_computing_data_reduction 'Bruker SHELXTL'
_computing_molecular_graphics 'Bruker SHELXTL'
_computing_publication_material 'Bruker SHELXTL'
_computing_structure_refinement 'SHELXL-97 (Sheldrick, 1997)'
_computing_structure_solution 'SHELXS-97 (Sheldrick, 1990)'
_diffrn_ambient_temperature 296(2)
_diffrn_measured_fraction_theta_full 0.988
_diffrn_measured_fraction_theta_max 0.988
_diffrn_measurement_device_type 'CCD area detector'
_diffrn_measurement_method 'phi and omega scans'
_diffrn_radiation_monochromator graphite
_diffrn_radiation_source 'fine-focus sealed tube'
_diffrn_radiation_type MoK\a
_diffrn_radiation_wavelength 0.71073
_diffrn_reflns_av_R_equivalents 0.0345
_diffrn_reflns_av_sigmaI/netI 0.0319
_diffrn_reflns_limit_h_max 31
_diffrn_reflns_limit_h_min -25
_diffrn_reflns_limit_k_max 9
_diffrn_reflns_limit_k_min -11
_diffrn_reflns_limit_l_max 22
_diffrn_reflns_limit_l_min -22
_diffrn_reflns_number 9651
_diffrn_reflns_theta_full 23.32
_diffrn_reflns_theta_max 23.32
_diffrn_reflns_theta_min 1.86
_exptl_absorpt_coefficient_mu 5.474
_exptl_absorpt_correction_T_max 1.000000
_exptl_absorpt_correction_T_min 0.617023
_exptl_absorpt_correction_type multi-scan
_exptl_absorpt_process_details SADABS
_exptl_crystal_colour YELLOW
_exptl_crystal_density_diffrn 1.840
_exptl_crystal_density_method 'not measured'
_exptl_crystal_description PLATE
_exptl_crystal_F_000 2400
_exptl_crystal_size_max 0.27
_exptl_crystal_size_mid 0.15
_exptl_crystal_size_min 0.06
_refine_diff_density_max 0.694
_refine_diff_density_min -0.564
_refine_diff_density_rms 0.084
_refine_ls_extinction_method none
_refine_ls_goodness_of_fit_ref 1.020
_refine_ls_hydrogen_treatment mixed
_refine_ls_matrix_type full
_refine_ls_number_parameters 300
_refine_ls_number_reflns 3215
_refine_ls_number_restraints 0
_refine_ls_restrained_S_all 1.020
_refine_ls_R_factor_all 0.0329
_refine_ls_R_factor_gt 0.0240
_refine_ls_shift/su_max 0.000
_refine_ls_shift/su_mean 0.000
_refine_ls_structure_factor_coef Fsqd
_refine_ls_weighting_details 'calc w=1/[\s^2^(Fo^2^)+(0.0274P)^2^+0.0000P] where P=(Fo^2^+2Fc^2^)/3'
_refine_ls_weighting_scheme calc
_refine_ls_wR_factor_gt 0.0520
_refine_ls_wR_factor_ref 0.0542
_reflns_number_gt 2642
_reflns_number_total 3215
_reflns_threshold_expression >2sigma(I)
_cod_data_source_file ic062168csi20070112_023228_5.cif
_cod_data_source_block Compound_6a_(lc36am)
_cod_depositor_comments
;
The following automatic conversions were performed:
'_symmetry_cell_setting' value 'Monoclinic' changed to 'monoclinic'
according to '/home/saulius/struct/CIF-dictionaries/cif_core.dic'
dictionary named 'cif_core.dic' version 2.4.1 from
2010-06-29.

'_exptl_absorpt_correction_type' value 'MULTI-SCAN' changed
to 'multi-scan' according to
'/home/saulius/struct/CIF-dictionaries/cif_core.dic' dictionary named
'cif_core.dic' version 2.4.1 from 2010-06-29.

Automatic conversion script
Id: cif_fix_enum 1527 2010-12-29 10:47:43Z saulius 
;
_cod_original_cell_volume 4480(4)
_cod_database_code 4307689

loop_
_symmetry_equiv_pos_as_xyz
'x, y, z'
'-x, y, -z+1/2'
'x+1/2, y+1/2, z'
'-x+1/2, y+1/2, -z+1/2'
'-x, -y, -z'
'x, -y, z-1/2'
'-x+1/2, -y+1/2, -z'
'x+1/2, -y+1/2, z-1/2'

loop_
_atom_site_label
_atom_site_type_symbol
_atom_site_fract_x
_atom_site_fract_y
_atom_site_fract_z
_atom_site_U_iso_or_equiv
_atom_site_adp_type
_atom_site_occupancy
_atom_site_symmetry_multiplicity
_atom_site_calc_flag
_atom_site_refinement_flags
_atom_site_disorder_assembly
_atom_site_disorder_group
Re1 Re 0.085687(8) 0.66878(2) 0.215125(11) 0.04181(9) Uani 1 1 d . . .
N1 N 0.10026(17) 0.5484(4) 0.3157(2) 0.0397(9) Uani 1 1 d . . .
N2 N 0.13959(17) 0.7934(4) 0.3294(2) 0.0404(10) Uani 1 1 d . . .
N3 N 0.1234(2) 0.2166(4) 0.2277(3) 0.0574(12) Uani 1 1 d . . .
C1 C 0.0120(2) 0.7527(6) 0.1754(3) 0.0525(14) Uani 1 1 d . . .
O1 O -0.03228(18) 0.8087(4) 0.1488(3) 0.0793(13) Uani 1 1 d . . .
C2 C 0.0841(2) 0.7815(6) 0.1374(3) 0.0534(14) Uani 1 1 d . . .
O2 O 0.08224(19) 0.8519(4) 0.0912(3) 0.0785(13) Uani 1 1 d . . .
C3 C 0.0363(3) 0.5413(6) 0.1251(3) 0.0573(15) Uani 1 1 d . . .
O3 O 0.0048(2) 0.4629(4) 0.0742(3) 0.0874(14) Uani 1 1 d . . .
C4 C 0.1941(2) 0.5700(4) 0.2318(3) 0.0412(12) Uani 1 1 d . . .
O4 O 0.17201(14) 0.5808(3) 0.27008(18) 0.0458(8) Uani 1 1 d . . .
C5 C 0.2542(2) 0.5012(6) 0.2823(3) 0.0491(12) Uani 1 1 d . . .
H5 H 0.2854 0.5423 0.2870 0.059 Uiso 1 1 calc R . .
O5 O 0.17181(19) 0.6122(4) 0.1607(2) 0.0688(11) Uani 1 1 d . . .
C6 C 0.2660(2) 0.3868(6) 0.3205(3) 0.0528(13) Uani 1 1 d . . .
H6 H 0.3048 0.3514 0.3501 0.063 Uiso 1 1 calc R . .
O6 O 0.2271(2) 0.2798(5) 0.3808(3) 0.0908(15) Uani 1 1 d . . .
C7 C 0.2212(3) 0.3112(5) 0.3192(4) 0.0565(15) Uani 1 1 d . . .
O7 O 0.17249(16) 0.2811(3) 0.2367(2) 0.0541(9) Uani 1 1 d . . .
C8 C 0.0807(3) 0.1874(5) 0.1493(4) 0.0556(14) Uani 1 1 d . . .
C9 C 0.0256(3) 0.1249(6) 0.1310(4) 0.0754(18) Uani 1 1 d . . .
H9A H 0.0331 0.1108 0.1839 0.113 Uiso 1 1 calc R . .
H9B H 0.0174 0.0417 0.1026 0.113 Uiso 1 1 calc R . .
H9C H -0.0089 0.1824 0.0947 0.113 Uiso 1 1 calc R . .
C10 C 0.0807(3) 0.2107(7) 0.0770(4) 0.084(2) Uani 1 1 d . . .
H10A H 0.0885 0.3026 0.0753 0.126 Uiso 1 1 calc R . .
H10B H 0.0417 0.1867 0.0240 0.126 Uiso 1 1 calc R . .
H10C H 0.1119 0.1578 0.0848 0.126 Uiso 1 1 calc R . .
C11 C 0.0823(2) 0.4241(5) 0.3088(3) 0.0538(14) Uani 1 1 d . . .
H11 H 0.0589 0.3834 0.2553 0.065 Uiso 1 1 calc R . .
C12 C 0.0972(3) 0.3520(5) 0.3793(4) 0.0631(16) Uani 1 1 d . . .
H12 H 0.0853 0.2640 0.3725 0.076 Uiso 1 1 calc R . .
C13 C 0.1291(3) 0.4108(6) 0.4573(4) 0.0609(15) Uani 1 1 d . . .
H13 H 0.1378 0.3647 0.5038 0.073 Uiso 1 1 calc R . .
C14 C 0.1487(2) 0.5412(5) 0.4670(3) 0.0471(13) Uani 1 1 d . . .
C15 C 0.1825(3) 0.6129(7) 0.5461(3) 0.0619(16) Uani 1 1 d . . .
H15 H 0.1923 0.5714 0.5946 0.074 Uiso 1 1 calc R . .
C16 C 0.2002(3) 0.7379(7) 0.5522(3) 0.0619(16) Uani 1 1 d . . .
H16 H 0.2223 0.7813 0.6048 0.074 Uiso 1 1 calc R . .
C17 C 0.1859(2) 0.8059(5) 0.4796(3) 0.0511(14) Uani 1 1 d . . .
C18 C 0.2017(3) 0.9384(6) 0.4813(4) 0.0637(16) Uani 1 1 d . . .
H18 H 0.2230 0.9870 0.5319 0.076 Uiso 1 1 calc R . .
C19 C 0.1858(3) 0.9953(6) 0.4086(4) 0.0668(16) Uani 1 1 d . . .
H19 H 0.1951 1.0836 0.4087 0.080 Uiso 1 1 calc R . .
C20 C 0.1556(2) 0.9202(5) 0.3344(4) 0.0537(14) Uani 1 1 d . . .
H20 H 0.1459 0.9599 0.2856 0.064 Uiso 1 1 calc R . .
C21 C 0.1540(2) 0.7385(5) 0.4012(3) 0.0393(11) Uani 1 1 d . . .
C22 C 0.1342(2) 0.6058(5) 0.3950(3) 0.0356(11) Uani 1 1 d . . .

loop_
_atom_site_aniso_label
_atom_site_aniso_U_11
_atom_site_aniso_U_22
_atom_site_aniso_U_33
_atom_site_aniso_U_23
_atom_site_aniso_U_13
_atom_site_aniso_U_12
Re1 0.03549(12) 0.05650(15) 0.03236(12) 0.00456(10) 0.02115(10) -0.00175(11)
N1 0.041(2) 0.046(3) 0.038(2) 0.0011(19) 0.028(2) -0.0014(19)
N2 0.035(2) 0.046(3) 0.040(2) 0.0029(18) 0.023(2) 0.0020(18)
N3 0.062(3) 0.049(3) 0.063(3) 0.001(2) 0.040(3) -0.004(2)
C1 0.041(3) 0.076(4) 0.037(3) 0.001(3) 0.023(3) -0.012(3)
O1 0.043(2) 0.106(4) 0.089(3) 0.022(3) 0.042(2) 0.014(2)
C2 0.029(3) 0.077(4) 0.045(3) 0.012(3) 0.020(3) 0.009(3)
O2 0.068(3) 0.107(3) 0.071(3) 0.046(2) 0.049(2) 0.019(2)
C3 0.057(4) 0.074(4) 0.042(3) 0.006(3) 0.032(3) -0.003(3)
O3 0.091(3) 0.100(4) 0.051(2) -0.026(3) 0.036(2) -0.035(3)
C4 0.047(3) 0.035(3) 0.040(3) -0.007(2) 0.027(3) -0.008(2)
O4 0.0419(19) 0.066(2) 0.0341(17) -0.0008(16) 0.0265(17) 0.0013(17)
C5 0.046(3) 0.057(3) 0.054(3) -0.013(3) 0.037(3) -0.008(3)
O5 0.087(3) 0.081(3) 0.061(2) 0.018(2) 0.057(2) 0.025(2)
C6 0.043(3) 0.060(4) 0.055(3) -0.006(3) 0.031(3) 0.002(3)
O6 0.097(4) 0.102(4) 0.052(3) 0.006(2) 0.038(3) -0.026(3)
C7 0.065(4) 0.038(3) 0.055(4) 0.002(3) 0.032(3) 0.004(3)
O7 0.053(2) 0.053(2) 0.052(2) -0.0046(17) 0.031(2) -0.0076(18)
C8 0.053(3) 0.052(4) 0.054(3) 0.000(3) 0.031(3) 0.000(3)
C9 0.060(4) 0.079(4) 0.080(4) -0.004(4) 0.041(4) -0.006(3)
C10 0.070(4) 0.117(6) 0.055(4) -0.005(4) 0.035(4) -0.012(4)
C11 0.058(4) 0.055(4) 0.055(3) -0.007(3) 0.039(3) -0.010(3)
C12 0.083(4) 0.045(4) 0.077(4) 0.009(3) 0.059(4) -0.005(3)
C13 0.069(4) 0.070(4) 0.056(4) 0.021(3) 0.046(3) 0.009(3)
C14 0.042(3) 0.064(4) 0.042(3) 0.006(3) 0.029(3) 0.005(3)
C15 0.053(4) 0.098(5) 0.035(3) 0.007(3) 0.028(3) 0.008(3)
C16 0.051(4) 0.091(5) 0.037(3) -0.016(3) 0.025(3) -0.006(3)
C17 0.038(3) 0.064(4) 0.049(3) -0.015(3) 0.027(3) -0.002(3)
C18 0.053(4) 0.069(4) 0.071(4) -0.027(3) 0.040(3) -0.012(3)
C19 0.066(4) 0.049(3) 0.095(5) -0.014(4) 0.056(4) -0.012(3)
C20 0.050(3) 0.046(3) 0.067(4) 0.008(3) 0.038(3) -0.001(3)
C21 0.029(3) 0.051(3) 0.041(3) -0.001(2) 0.024(2) 0.006(2)
C22 0.029(2) 0.047(3) 0.034(3) 0.004(2) 0.021(2) 0.005(2)

loop_
_atom_type_symbol
_atom_type_description
_atom_type_scat_dispersion_real
_atom_type_scat_dispersion_imag
_atom_type_scat_source
C C 0.0033 0.0016 'International Tables Vol C Tables 4.2.6.8 and 6.1.1.4'
H H 0.0000 0.0000 'International Tables Vol C Tables 4.2.6.8 and 6.1.1.4'
N N 0.0061 0.0033 'International Tables Vol C Tables 4.2.6.8 and 6.1.1.4'
O O 0.0106 0.0060 'International Tables Vol C Tables 4.2.6.8 and 6.1.1.4'
Re Re -1.0185 7.2310 'International Tables Vol C Tables 4.2.6.8 and 6.1.1.4'

loop_
_geom_angle_atom_site_label_1
_geom_angle_atom_site_label_2
_geom_angle_atom_site_label_3
_geom_angle
_geom_angle_site_symmetry_1
_geom_angle_site_symmetry_3
_geom_angle_publ_flag
C1 Re1 C2 86.9(2) . . ?
C1 Re1 C3 87.5(2) . . ?
C2 Re1 C3 90.0(2) . . ?
C1 Re1 O4 175.27(16) . . ?
C2 Re1 O4 95.25(17) . . ?
C3 Re1 O4 96.74(19) . . ?
C1 Re1 N1 98.36(18) . . ?
C2 Re1 N1 172.35(18) . . ?
C3 Re1 N1 95.72(19) . . ?
O4 Re1 N1 79.10(13) . . ?
C1 Re1 N2 91.79(18) . . ?
C2 Re1 N2 99.1(2) . . ?
C3 Re1 N2 170.77(18) . . ?
O4 Re1 N2 83.72(13) . . ?
N1 Re1 N2 75.29(15) . . ?
C11 N1 C22 117.4(4) . . ?
C11 N1 Re1 126.9(3) . . ?
C22 N1 Re1 115.6(3) . . ?
C20 N2 C21 117.0(4) . . ?
C20 N2 Re1 127.4(3) . . ?
C21 N2 Re1 115.3(3) . . ?
C8 N3 O7 110.1(4) . . ?
O1 C1 Re1 176.1(5) . . ?
O2 C2 Re1 177.9(5) . . ?
O3 C3 Re1 174.6(5) . . ?
O5 C4 O4 126.7(5) . . ?
O5 C4 C5 118.6(5) . . ?
O4 C4 C5 114.7(4) . . ?
C4 O4 Re1 124.6(3) . . ?
C6 C5 C4 124.5(5) . . ?
C5 C6 C7 123.7(5) . . ?
O6 C7 O7 125.3(6) . . ?
O6 C7 C6 125.3(5) . . ?
O7 C7 C6 109.4(5) . . ?
C7 O7 N3 113.8(4) . . ?
N3 C8 C10 126.1(5) . . ?
N3 C8 C9 115.1(5) . . ?
C10 C8 C9 118.7(5) . . ?
N1 C11 C12 122.5(5) . . ?
C13 C12 C11 119.9(5) . . ?
C12 C13 C14 119.2(5) . . ?
C13 C14 C22 118.0(5) . . ?
C13 C14 C15 124.0(5) . . ?
C22 C14 C15 118.1(5) . . ?
C16 C15 C14 121.8(5) . . ?
C15 C16 C17 121.2(5) . . ?
C21 C17 C18 117.1(5) . . ?
C21 C17 C16 119.0(5) . . ?
C18 C17 C16 123.9(5) . . ?
C19 C18 C17 119.7(5) . . ?
C18 C19 C20 119.3(5) . . ?
N2 C20 C19 123.5(5) . . ?
N2 C21 C17 123.3(5) . . ?
N2 C21 C22 117.3(4) . . ?
C17 C21 C22 119.3(4) . . ?
N1 C22 C14 122.9(4) . . ?
N1 C22 C21 116.4(4) . . ?
C14 C22 C21 120.6(4) . . ?

loop_
_geom_bond_atom_site_label_1
_geom_bond_atom_site_label_2
_geom_bond_distance
_geom_bond_site_symmetry_2
_geom_bond_publ_flag
Re1 C1 1.901(6) . ?
Re1 C2 1.918(6) . ?
Re1 C3 1.919(6) . ?
Re1 O4 2.140(3) . ?
Re1 N1 2.170(4) . ?
Re1 N2 2.181(4) . ?
N1 C11 1.330(6) . ?
N1 C22 1.366(6) . ?
N2 C20 1.341(6) . ?
N2 C21 1.352(6) . ?
N3 C8 1.272(6) . ?
N3 O7 1.443(5) . ?
C1 O1 1.156(6) . ?
C2 O2 1.148(6) . ?
C3 O3 1.146(6) . ?
C4 O5 1.219(5) . ?
C4 O4 1.277(5) . ?
C4 C5 1.491(7) . ?
C5 C6 1.309(7) . ?
C6 C7 1.473(8) . ?
O6 C7 1.190(6) . ?
C7 O7 1.358(6) . ?
C8 C10 1.483(8) . ?
C8 C9 1.500(8) . ?
C11 C12 1.402(7) . ?
C12 C13 1.356(8) . ?
C13 C14 1.395(7) . ?
C14 C22 1.396(6) . ?
C14 C15 1.431(7) . ?
C15 C16 1.335(8) . ?
C16 C17 1.425(7) . ?
C17 C21 1.402(6) . ?
C17 C18 1.406(7) . ?
C18 C19 1.359(8) . ?
C19 C20 1.385(7) . ?
C21 C22 1.428(7) . ?
